data_2241588
loop_
_publ_author_name
'Fellows, Simon M.'
'Prior, Timothy J.'

_publ_section_title
;
 Crystal structure of 4-carbamoylpyridinium chloride
;
_journal_coeditor_code ZL2658
_journal_issue 4
_journal_name_full 'Acta Crystallographica Section E'
_journal_page_first 436
_journal_page_last 439
_journal_paper_doi 10.1107/S2056989016003340
_journal_volume 72
_journal_year 2016
_chemical_formula_iupac 'C6 H7 N2 O +, Cl -'
_chemical_formula_moiety 'C6 H7 N2 O +, Cl -'
_chemical_formula_sum 'C6 H7 Cl N2 O'
_chemical_formula_weight 158.59
_chemical_name_common 'Isonicotinamide Hydrochloride'
_chemical_name_systematic '4-Carbamoylpyridinium chloride'
_space_group_crystal_system monoclinic
_space_group_IT_number 15
_space_group_name_Hall '-C 2yc'
_space_group_name_H-M_alt 'C 1 2/c 1'
_symmetry_space_group_name_Hall '-C 2yc'
_symmetry_space_group_name_H-M 'C 1 2/c 1'
_atom_sites_solution_hydrogens mixed
_audit_creation_method SHELXL-2014/7
_cell_angle_alpha 90
_cell_angle_beta 117.545(5)
_cell_angle_gamma 90
_cell_formula_units_Z 8
_cell_length_a 24.960(2)
_cell_length_b 5.1055(4)
_cell_length_c 12.4664(9)
_cell_measurement_reflns_used 5016
_cell_measurement_temperature 150(2)
_cell_measurement_theta_max 59.1
_cell_measurement_theta_min 3.7
_cell_volume 1408.6(2)
_computing_cell_refinement
;
X-AREA (Stoe & Cie, 2012)
;
_computing_data_collection
;
X-AREA (Stoe & Cie, 2012)
;
_computing_data_reduction
;
X-RED (Stoe & Cie, 2012)
;
_computing_molecular_graphics
;
SHELXTL (Sheldrick, 2008) and Mercury (Macrae et al., 2008)
;
_computing_publication_material
;
SHELXL2014 (Sheldrick, 2015b)
;
_computing_structure_refinement
;
SHELXL2014 (Sheldrick, 2015b)
;
_computing_structure_solution
;
SHELXT (Sheldrick, 2015a)
;
_diffrn_ambient_temperature 150(2)
_diffrn_detector_area_resol_mean 6.67
_diffrn_measured_fraction_theta_full 0.991
_diffrn_measured_fraction_theta_max 0.991
_diffrn_measurement_device_type 'Stoe IPDS 2'
_diffrn_measurement_method '\w scans'
_diffrn_radiation_type MoK\a
_diffrn_radiation_wavelength 0.71073
_diffrn_reflns_av_R_equivalents 0.0471
_diffrn_reflns_limit_h_max 34
_diffrn_reflns_limit_h_min -34
_diffrn_reflns_limit_k_max 6
_diffrn_reflns_limit_k_min -6
_diffrn_reflns_limit_l_max 17
_diffrn_reflns_limit_l_min -17
_diffrn_reflns_number 4768
_diffrn_reflns_theta_full 25.242
_diffrn_reflns_theta_max 29.157
_diffrn_reflns_theta_min 1.840
_exptl_absorpt_coefficient_mu 0.47
_exptl_absorpt_correction_T_max 0.9131
_exptl_absorpt_correction_T_min 0.8611
_exptl_absorpt_correction_type analytical
_exptl_absorpt_process_details
;
(<i>X-RED</i> and <i>X-SHAPE</i>; Stoe & Cie, 2012)
;
_exptl_crystal_colour Colourless
_exptl_crystal_density_diffrn 1.496
_exptl_crystal_density_method 'not measured'
_exptl_crystal_description Block
_exptl_crystal_F_000 656
_exptl_crystal_size_max 0.34
_exptl_crystal_size_mid 0.28
_exptl_crystal_size_min 0.26
_refine_diff_density_max 0.449
_refine_diff_density_min -0.484
_refine_ls_extinction_method none
_refine_ls_goodness_of_fit_ref 1.011
_refine_ls_hydrogen_treatment mixed
_refine_ls_matrix_type full
_refine_ls_number_parameters 104
_refine_ls_number_reflns 1865
_refine_ls_number_restraints 8
_refine_ls_restrained_S_all 1.010
_refine_ls_R_factor_all 0.0405
_refine_ls_R_factor_gt 0.0337
_refine_ls_shift/su_max 0.001
_refine_ls_shift/su_mean 0.000
_refine_ls_structure_factor_coef Fsqd
_refine_ls_weighting_details 'w=1/[\s^2^(Fo^2^)+(0.0636P)^2^] where P=(Fo^2^+2Fc^2^)/3'
_refine_ls_weighting_scheme calc
_refine_ls_wR_factor_gt 0.0911
_refine_ls_wR_factor_ref 0.0931
_reflns_number_gt 1520
_reflns_number_total 1865
_reflns_threshold_expression 'I > 2\s(I)'
_cod_data_source_file zl2658sup1.cif
_cod_data_source_block I
_cod_database_code 2241588
_shelx_space_group_comment
;
 The symmetry employed
 for this shelxl
 refinement is uniquely
 defined by the
 following loop, which
 should always be
 used as a
 source of symmetry
 information in preference
 to the above
 space-group names. They
 are only intended
 as comments.
;

loop_
_space_group_symop_operation_xyz
'x, y, z'
'-x, y, -z+1/2'
'x+1/2, y+1/2, z'
'-x+1/2, y+1/2, -z+1/2'
'-x, -y, -z'
'x, -y, z-1/2'
'-x+1/2, -y+1/2, -z'
'x+1/2, -y+1/2, z-1/2'

loop_
_atom_site_type_symbol
_atom_site_label
_atom_site_fract_x
_atom_site_fract_y
_atom_site_fract_z
_atom_site_U_iso_or_equiv
_atom_site_adp_type
_atom_site_calc_flag
_atom_site_occupancy
Cl Cl1 0.05337(2) 1.08640(7) 0.66004(3) 0.02094(12) Uani d 1
C C1 0.14210(7) 0.6050(3) 0.62858(14) 0.0235(3) Uani d 1
H H1 0.1565(2) 0.7082(17) 0.7004(12) 0.028 Uiso calc 1
C C2 0.17821(6) 0.4124(3) 0.61830(13) 0.0206(3) Uani d 1
H H2 0.2164(7) 0.3837(6) 0.6800(11) 0.025 Uiso calc 1
C C3 0.15607(5) 0.2616(3) 0.51318(11) 0.0175(3) Uani d 1
C C4 0.09760(6) 0.3065(3) 0.42116(13) 0.0236(3) Uani d 1
H H4 0.0814(3) 0.2027(17) 0.3497(12) 0.028 Uiso calc 1
C C5 0.06356(7) 0.5048(3) 0.43560(14) 0.0270(3) Uani d 1
H H5 0.0247(7) 0.5390(7) 0.3747(12) 0.032 Uiso calc 1
C C6 0.19697(6) 0.0497(3) 0.50687(12) 0.0173(3) Uani d 1
N N1 0.08665(6) 0.6468(2) 0.53714(12) 0.0228(3) Uani d 1
H H1A 0.0642(4) 0.775(2) 0.54449(16) 0.027 Uiso calc 1
N N2 0.17626(5) -0.0961(2) 0.40762(11) 0.0209(3) Uani d 1
O O1 0.24768(4) 0.0199(2) 0.59516(9) 0.0228(2) Uani d 1
H H2A 0.2004(8) -0.216(4) 0.4039(16) 0.027 Uiso d 1
H H2B 0.1426(8) -0.069(4) 0.3420(17) 0.027 Uiso d 1

loop_
_atom_site_aniso_label
_atom_site_aniso_U_11
_atom_site_aniso_U_22
_atom_site_aniso_U_33
_atom_site_aniso_U_12
_atom_site_aniso_U_13
_atom_site_aniso_U_23
Cl1 0.01780(17) 0.0231(2) 0.01907(18) 0.00607(12) 0.00610(13) -0.00009(13)
C1 0.0261(7) 0.0220(7) 0.0249(7) -0.0003(5) 0.0138(6) -0.0034(6)
C2 0.0179(6) 0.0215(7) 0.0208(6) 0.0012(5) 0.0075(5) -0.0015(5)
C3 0.0171(6) 0.0167(6) 0.0190(6) 0.0021(5) 0.0087(5) 0.0014(5)
C4 0.0195(6) 0.0255(8) 0.0212(6) 0.0065(5) 0.0056(5) -0.0034(6)
C5 0.0207(7) 0.0294(8) 0.0277(7) 0.0091(6) 0.0086(6) 0.0003(6)
C6 0.0155(6) 0.0170(7) 0.0190(6) 0.0022(5) 0.0075(5) 0.0013(5)
N1 0.0236(6) 0.0195(6) 0.0303(7) 0.0055(5) 0.0166(5) 0.0003(5)
N2 0.0173(5) 0.0217(6) 0.0198(6) 0.0061(4) 0.0052(5) -0.0024(5)
O1 0.0170(4) 0.0250(6) 0.0202(5) 0.0067(4) 0.0034(4) -0.0015(4)

loop_
_atom_type_symbol
_atom_type_description
_atom_type_scat_dispersion_real
_atom_type_scat_dispersion_imag
_atom_type_scat_source
C C 0.0033 0.0016 'International Tables Vol C Tables 4.2.6.8 and 6.1.1.4'
H H 0.0000 0.0000 'International Tables Vol C Tables 4.2.6.8 and 6.1.1.4'
N N 0.0061 0.0033 'International Tables Vol C Tables 4.2.6.8 and 6.1.1.4'
O O 0.0106 0.0060 'International Tables Vol C Tables 4.2.6.8 and 6.1.1.4'
Cl Cl 0.1484 0.1585 'International Tables Vol C Tables 4.2.6.8 and 6.1.1.4'

loop_
_geom_angle_atom_site_label_1
_geom_angle_atom_site_label_2
_geom_angle_atom_site_label_3
_geom_angle
N1 C1 C2 119.73(14)
N1 C1 H1 120.1
C2 C1 H1 120.1
C1 C2 C3 119.26(13)
C1 C2 H2 120.4
C3 C2 H2 120.4
C2 C3 C4 119.39(12)
C2 C3 C6 117.34(11)
C4 C3 C6 123.25(12)
C5 C4 C3 118.94(14)
C5 C4 H4 120.5
C3 C4 H4 120.5
N1 C5 C4 119.84(14)
N1 C5 H5 120.1
C4 C5 H5 120.1
O1 C6 N2 123.66(12)
O1 C6 C3 118.43(12)
N2 C6 C3 117.91(12)
C5 N1 C1 122.81(12)
C5 N1 H1A 118.6
C1 N1 H1A 118.6
C6 N2 H2A 117.5(12)
C6 N2 H2B 125.3(12)
H2A N2 H2B 116.7(16)

loop_
_geom_bond_atom_site_label_1
_geom_bond_atom_site_label_2
_geom_bond_distance
C1 N1 1.342(2)
C1 C2 1.3795(19)
C1 H1 0.955(16)
C2 C3 1.3948(19)
C2 H2 0.918(16)
C3 C4 1.3964(18)
C3 C6 1.5141(18)
C4 C5 1.3858(19)
C4 H4 0.951(16)
C5 N1 1.336(2)
C5 H5 0.931(18)
C6 O1 1.2443(17)
C6 N2 1.3271(18)
N1 H1A 0.894(14)
N2 H2A 0.876(16)
N2 H2B 0.871(18)

loop_
_geom_hbond_atom_site_label_D
_geom_hbond_atom_site_label_H
_geom_hbond_atom_site_label_A
_geom_hbond_site_symmetry_A
_geom_hbond_distance_DH
_geom_hbond_distance_HA
_geom_hbond_distance_DA
_geom_hbond_angle_DHA
C1 H1 O1 4_556 0.95 2.74 3.295(2) 117.9
C2 H2 O1 4_556 0.92 2.61 3.2205(18) 124.4
C4 H4 Cl1 6_565 0.95 2.59 3.5377(15) 171.6
C5 H5 Cl1 5_576 0.93 2.62 3.3284(15) 133.4
N1 H1A Cl1 . 0.89 2.24 3.0416(12) 148.5
N1 H1A Cl1 5_576 0.89 2.95 3.4882(13) 120.5
N2 H2A O1 7_546 0.876(16) 2.017(17) 2.8892(15) 173.6(17)
N2 H2B Cl1 6_565 0.871(18) 2.332(19) 3.1907(13) 168.6(16)

_cod_database_fobs_code 2241588
